data_1568549
loop_
_publ_author_name
'K\"onig, Nils'
'God\'inez-Loyola, Yokari'
'Yang, Fangshun'
'Laube, Christian'
'Laue, Michael'
'L\"onnecke, Peter'
'Strassert, Cristian A.'
'Hey-Hawkins, Evamarie'

_publ_section_title
;
 Facile modification of phosphole-based aggregation-induced emission
 luminogens with sulfonyl isocyanates
;
_journal_issue 9
_journal_name_full 'Chemical Science'
_journal_page_first 2267
_journal_page_last 2274
_journal_paper_doi 10.1039/D3SC00308F
_journal_volume 14
_journal_year 2023
_chemical_formula_moiety 'C25 H20 N O2 P S'
_chemical_formula_sum 'C25 H20 N O2 P S'
_chemical_formula_weight 429.45
_space_group_crystal_system orthorhombic
_space_group_IT_number 61
_space_group_name_Hall '-P 2ac 2ab'
_space_group_name_H-M_alt 'P b c a'
_atom_sites_solution_hydrogens difmap
_atom_sites_solution_primary dual
_atom_sites_solution_secondary difmap
_audit_creation_method SHELXL-2018/3
_audit_update_record
;
2022-11-11 deposited with the CCDC.	2023-01-24 downloaded from the CCDC.
;
_cell_angle_alpha 90
_cell_angle_beta 90
_cell_angle_gamma 90
_cell_formula_units_Z 8
_cell_length_a 17.9194(3)
_cell_length_b 12.20420(10)
_cell_length_c 18.6576(2)
_cell_measurement_reflns_used 15342
_cell_measurement_temperature 130(2)
_cell_measurement_theta_max 29.9640
_cell_measurement_theta_min 2.4640
_cell_volume 4080.27(9)
_computing_cell_refinement 'CrysAlisPro 1.171.41.93a (Rigaku OD, 2020)'
_computing_data_collection 'CrysAlisPro 1.171.41.93a (Rigaku OD, 2020)'
_computing_data_reduction 'CrysAlisPro 1.171.41.93a (Rigaku OD, 2020)'
_computing_molecular_graphics
;
 ORTEP3 for Windows
 L. J. Farrugia, J. Appl. Crystallogr. 1997, 30, 565.
 or
 DIAMOND Version 4.5.3
 K. Brandenburg, Crystal Impact GbR, Bonn, Germany
;
_computing_publication_material
;
 WINGX
 L.J. Farrugia,
 J. Appl. Cryst., 2012, 45, 849-854.
;
_computing_structure_refinement 'SHELXL-2018/3 (Sheldrick, 2018)'
_computing_structure_solution SHELXT-2018-2
_diffrn_ambient_temperature 130(2)
_diffrn_detector_area_resol_mean 16.3560
_diffrn_measured_fraction_theta_full 1.000
_diffrn_measured_fraction_theta_max 0.941
_diffrn_measurement_device_type 'Xcalibur, Sapphire3, Gemini'
_diffrn_measurement_method '\w scans'
_diffrn_radiation_type MoK\a
_diffrn_radiation_wavelength 0.71073
_diffrn_reflns_av_R_equivalents 0.0390
_diffrn_reflns_av_unetI/netI 0.0240
_diffrn_reflns_Laue_measured_fraction_full 1.000
_diffrn_reflns_Laue_measured_fraction_max 0.941
_diffrn_reflns_limit_h_max 24
_diffrn_reflns_limit_h_min -25
_diffrn_reflns_limit_k_max 17
_diffrn_reflns_limit_k_min -17
_diffrn_reflns_limit_l_max 26
_diffrn_reflns_limit_l_min -25
_diffrn_reflns_number 46581
_diffrn_reflns_point_group_measured_fraction_full 1.000
_diffrn_reflns_point_group_measured_fraction_max 0.941
_diffrn_reflns_theta_full 28.285
_diffrn_reflns_theta_max 30.446
_diffrn_reflns_theta_min 2.295
_diffrn_source 'fine-focus sealed X-ray tube'
_exptl_absorpt_coefficient_mu 0.260
_exptl_absorpt_correction_T_max 1.00000
_exptl_absorpt_correction_T_min 0.99773
_exptl_absorpt_correction_type multi-scan
_exptl_absorpt_process_details
;
CrysAlisPro 1.171.41.93a (Rigaku Oxford Diffraction, 2020)
Empirical absorption correction using spherical harmonics,
implemented in SCALE3 ABSPACK scaling algorithm.
;
_exptl_crystal_colour 'clear colourless'
_exptl_crystal_density_diffrn 1.398
_exptl_crystal_description prism
_exptl_crystal_F_000 1792
_exptl_crystal_size_max 0.30
_exptl_crystal_size_mid 0.20
_exptl_crystal_size_min 0.10
_refine_diff_density_max 0.371
_refine_diff_density_min -0.374
_refine_diff_density_rms 0.054
_refine_ls_extinction_method none
_refine_ls_goodness_of_fit_ref 1.067
_refine_ls_hydrogen_treatment refall
_refine_ls_matrix_type full
_refine_ls_number_parameters 351
_refine_ls_number_reflns 5831
_refine_ls_number_restraints 0
_refine_ls_restrained_S_all 1.067
_refine_ls_R_factor_all 0.0481
_refine_ls_R_factor_gt 0.0383
_refine_ls_shift/su_max 0.001
_refine_ls_shift/su_mean 0.000
_refine_ls_structure_factor_coef Fsqd
_refine_ls_weighting_details 'w=1/[\s^2^(Fo^2^)+(0.0389P)^2^+2.3642P] where P=(Fo^2^+2Fc^2^)/3'
_refine_ls_weighting_scheme calc
_refine_ls_wR_factor_gt 0.0883
_refine_ls_wR_factor_ref 0.0932
_reflns_Friedel_coverage 0.000
_reflns_number_gt 5002
_reflns_number_total 5831
_reflns_threshold_expression 'I > 2\s(I)'
_cod_data_source_file d3sc00308f2.cif
_cod_data_source_block comp_6b_x3512fin
_cod_database_code 1568549
_shelx_shelxl_version_number 2018/3
_shelx_space_group_comment
;
The symmetry employed for this shelxl refinement is uniquely defined
by the following loop, which should always be used as a source of
symmetry information in preference to the above space-group names.
They are only intended as comments.
;

loop_
_space_group_symop_operation_xyz
'x, y, z'
'-x+1/2, -y, z+1/2'
'-x, y+1/2, -z+1/2'
'x+1/2, -y+1/2, -z'
'-x, -y, -z'
'x-1/2, y, -z-1/2'
'x, -y-1/2, z-1/2'
'-x-1/2, y-1/2, z'

loop_
_atom_site_label
_atom_site_type_symbol
_atom_site_fract_x
_atom_site_fract_y
_atom_site_fract_z
_atom_site_U_iso_or_equiv
_atom_site_adp_type
_atom_site_occupancy
_atom_site_site_symmetry_order
_atom_site_calc_flag
_atom_site_refinement_flags_posn
_atom_site_refinement_flags_adp
_atom_site_refinement_flags_occupancy
_atom_site_disorder_assembly
_atom_site_disorder_group
S1 S 0.58559(2) 0.31205(3) 0.39715(2) 0.01705(8) Uani 1 1 d . . . . .
P1 P 0.62296(2) 0.24921(3) 0.54064(2) 0.01483(8) Uani 1 1 d . . . . .
O1 O 0.57920(6) 0.42830(8) 0.41086(6) 0.0231(2) Uani 1 1 d . . . . .
O2 O 0.53504(6) 0.26583(9) 0.34534(5) 0.0229(2) Uani 1 1 d . . . . .
N1 N 0.57704(6) 0.24149(10) 0.46781(6) 0.0184(2) Uani 1 1 d . . . . .
C1 C 0.63407(8) 0.37500(11) 0.58905(7) 0.0175(3) Uani 1 1 d . . . . .
C2 C 0.57929(9) 0.44520(12) 0.61503(8) 0.0219(3) Uani 1 1 d . . . . .
C3 C 0.60110(10) 0.53392(13) 0.65686(8) 0.0266(3) Uani 1 1 d . . . . .
C4 C 0.67595(10) 0.55087(13) 0.67232(8) 0.0276(3) Uani 1 1 d . . . . .
C5 C 0.73075(9) 0.48150(12) 0.64547(8) 0.0240(3) Uani 1 1 d . . . . .
C6 C 0.71006(8) 0.39272(11) 0.60332(7) 0.0183(3) Uani 1 1 d . . . . .
C7 C 0.76004(8) 0.31088(11) 0.57022(7) 0.0183(3) Uani 1 1 d . . . . .
C8 C 0.83763(8) 0.31137(14) 0.56896(8) 0.0252(3) Uani 1 1 d . . . . .
C9 C 0.87511(9) 0.22906(14) 0.53254(9) 0.0280(3) Uani 1 1 d . . . . .
C10 C 0.83676(9) 0.14564(14) 0.49776(8) 0.0257(3) Uani 1 1 d . . . . .
C11 C 0.75912(8) 0.14333(12) 0.49924(7) 0.0201(3) Uani 1 1 d . . . . .
C12 C 0.72156(7) 0.22626(11) 0.53521(7) 0.0170(3) Uani 1 1 d . . . . .
C13 C 0.57985(7) 0.15092(11) 0.59899(7) 0.0159(2) Uani 1 1 d . . . . .
C14 C 0.60345(8) 0.14144(12) 0.67015(7) 0.0195(3) Uani 1 1 d . . . . .
C15 C 0.57252(8) 0.06118(12) 0.71381(7) 0.0211(3) Uani 1 1 d . . . . .
C16 C 0.51854(8) -0.00920(12) 0.68690(8) 0.0210(3) Uani 1 1 d . . . . .
C17 C 0.49417(9) 0.00133(12) 0.61658(8) 0.0212(3) Uani 1 1 d . . . . .
C18 C 0.52471(8) 0.08176(12) 0.57271(7) 0.0192(3) Uani 1 1 d . . . . .
C19 C 0.67709(8) 0.29010(11) 0.36498(7) 0.0178(3) Uani 1 1 d . . . . .
C20 C 0.73268(8) 0.36524(12) 0.38059(8) 0.0210(3) Uani 1 1 d . . . . .
C21 C 0.80561(9) 0.34401(13) 0.35965(8) 0.0239(3) Uani 1 1 d . . . . .
C22 C 0.82409(8) 0.24875(12) 0.32305(8) 0.0224(3) Uani 1 1 d . . . . .
C23 C 0.76699(9) 0.17525(13) 0.30664(8) 0.0249(3) Uani 1 1 d . . . . .
C24 C 0.69395(9) 0.19496(12) 0.32705(8) 0.0225(3) Uani 1 1 d . . . . .
C25 C 0.90328(10) 0.22462(17) 0.30200(11) 0.0330(4) Uani 1 1 d . . . . .
H2 H 0.5268(11) 0.4349(16) 0.6012(10) 0.030(5) Uiso 1 1 d . . . . .
H3 H 0.5646(11) 0.5845(17) 0.6755(11) 0.035(5) Uiso 1 1 d . . . . .
H4 H 0.6917(12) 0.6111(17) 0.7005(11) 0.036(5) Uiso 1 1 d . . . . .
H5 H 0.7820(11) 0.4948(14) 0.6563(9) 0.024(4) Uiso 1 1 d . . . . .
H8 H 0.8641(12) 0.3696(17) 0.5930(10) 0.035(5) Uiso 1 1 d . . . . .
H9 H 0.9292(12) 0.2286(16) 0.5306(10) 0.034(5) Uiso 1 1 d . . . . .
H10 H 0.8636(11) 0.0911(16) 0.4733(10) 0.030(5) Uiso 1 1 d . . . . .
H11 H 0.7311(10) 0.0855(15) 0.4746(9) 0.023(4) Uiso 1 1 d . . . . .
H14 H 0.6401(10) 0.1894(15) 0.6884(9) 0.022(4) Uiso 1 1 d . . . . .
H15 H 0.5895(10) 0.0545(14) 0.7629(9) 0.020(4) Uiso 1 1 d . . . . .
H16 H 0.4984(11) -0.0648(16) 0.7159(10) 0.034(5) Uiso 1 1 d . . . . .
H17 H 0.4568(11) -0.0460(16) 0.5986(10) 0.029(5) Uiso 1 1 d . . . . .
H18 H 0.5091(10) 0.0900(14) 0.5253(9) 0.022(4) Uiso 1 1 d . . . . .
H20 H 0.7202(11) 0.4300(16) 0.4056(9) 0.027(5) Uiso 1 1 d . . . . .
H21 H 0.8443(11) 0.3962(16) 0.3721(11) 0.034(5) Uiso 1 1 d . . . . .
H23 H 0.7783(11) 0.1082(16) 0.2813(10) 0.035(5) Uiso 1 1 d . . . . .
H24 H 0.6552(11) 0.1399(16) 0.3159(10) 0.030(5) Uiso 1 1 d . . . . .
H25A H 0.9082(14) 0.220(2) 0.2517(15) 0.063(8) Uiso 1 1 d . . . . .
H25B H 0.9356(16) 0.280(2) 0.3154(15) 0.073(8) Uiso 1 1 d . . . . .
H25C H 0.9191(12) 0.1579(19) 0.3210(12) 0.044(6) Uiso 1 1 d . . . . .

loop_
_atom_site_aniso_label
_atom_site_aniso_U_11
_atom_site_aniso_U_22
_atom_site_aniso_U_33
_atom_site_aniso_U_23
_atom_site_aniso_U_13
_atom_site_aniso_U_12
S1 0.01638(15) 0.01745(16) 0.01731(15) 0.00160(12) -0.00118(12) -0.00136(12)
P1 0.01351(16) 0.01510(16) 0.01588(15) -0.00028(12) -0.00050(12) -0.00072(12)
O1 0.0225(5) 0.0178(5) 0.0291(5) 0.0005(4) 0.0000(4) 0.0017(4)
O2 0.0216(5) 0.0270(5) 0.0200(5) 0.0021(4) -0.0055(4) -0.0038(4)
N1 0.0161(5) 0.0222(6) 0.0168(5) 0.0019(4) -0.0016(4) -0.0033(4)
C1 0.0207(6) 0.0148(6) 0.0170(6) 0.0008(5) 0.0000(5) -0.0011(5)
C2 0.0237(7) 0.0190(7) 0.0231(7) 0.0009(5) 0.0038(6) 0.0020(6)
C3 0.0395(9) 0.0190(7) 0.0213(7) 0.0004(5) 0.0065(6) 0.0041(6)
C4 0.0452(10) 0.0177(7) 0.0200(7) -0.0014(5) -0.0024(6) -0.0028(6)
C5 0.0308(8) 0.0203(7) 0.0209(6) 0.0016(5) -0.0069(6) -0.0062(6)
C6 0.0208(7) 0.0168(6) 0.0174(6) 0.0022(5) -0.0016(5) -0.0029(5)
C7 0.0166(6) 0.0202(6) 0.0180(6) 0.0033(5) -0.0020(5) -0.0010(5)
C8 0.0172(7) 0.0304(8) 0.0279(7) 0.0063(6) -0.0044(6) -0.0043(6)
C9 0.0151(7) 0.0377(9) 0.0311(8) 0.0106(7) -0.0003(6) 0.0026(6)
C10 0.0225(7) 0.0304(8) 0.0242(7) 0.0071(6) 0.0045(6) 0.0106(6)
C11 0.0210(7) 0.0203(7) 0.0189(6) 0.0028(5) 0.0011(5) 0.0040(5)
C12 0.0150(6) 0.0187(6) 0.0173(6) 0.0029(5) -0.0006(5) 0.0004(5)
C13 0.0154(6) 0.0158(6) 0.0165(6) -0.0004(5) 0.0019(5) -0.0002(5)
C14 0.0211(7) 0.0191(7) 0.0181(6) -0.0017(5) -0.0012(5) -0.0010(5)
C15 0.0252(7) 0.0218(7) 0.0163(6) 0.0003(5) 0.0013(5) 0.0023(6)
C16 0.0240(7) 0.0187(7) 0.0203(6) 0.0018(5) 0.0054(5) 0.0009(6)
C17 0.0226(7) 0.0191(6) 0.0220(6) -0.0013(5) 0.0013(5) -0.0047(5)
C18 0.0209(7) 0.0199(7) 0.0168(6) -0.0010(5) -0.0004(5) -0.0021(5)
C19 0.0181(6) 0.0186(6) 0.0169(6) 0.0014(5) 0.0001(5) -0.0016(5)
C20 0.0227(7) 0.0171(6) 0.0232(6) -0.0011(5) 0.0022(5) -0.0025(5)
C21 0.0215(7) 0.0230(7) 0.0273(7) 0.0003(6) 0.0024(6) -0.0043(6)
C22 0.0220(7) 0.0258(7) 0.0195(6) 0.0018(5) 0.0027(5) 0.0017(6)
C23 0.0282(8) 0.0243(7) 0.0222(7) -0.0063(6) 0.0015(6) 0.0020(6)
C24 0.0246(7) 0.0214(7) 0.0214(6) -0.0038(5) -0.0008(6) -0.0030(6)
C25 0.0248(8) 0.0358(9) 0.0383(9) -0.0027(8) 0.0082(7) 0.0038(7)

loop_
_atom_type_symbol
_atom_type_description
_atom_type_scat_dispersion_real
_atom_type_scat_dispersion_imag
_atom_type_scat_source
S S 0.1246 0.1234 'International Tables Vol C Tables 4.2.6.8 and 6.1.1.4'
P P 0.1023 0.0942 'International Tables Vol C Tables 4.2.6.8 and 6.1.1.4'
O O 0.0106 0.0060 'International Tables Vol C Tables 4.2.6.8 and 6.1.1.4'
N N 0.0061 0.0033 'International Tables Vol C Tables 4.2.6.8 and 6.1.1.4'
C C 0.0033 0.0016 'International Tables Vol C Tables 4.2.6.8 and 6.1.1.4'
H H 0.0000 0.0000 'International Tables Vol C Tables 4.2.6.8 and 6.1.1.4'

loop_
_geom_angle_atom_site_label_1
_geom_angle_atom_site_label_2
_geom_angle_atom_site_label_3
_geom_angle
_geom_angle_site_symmetry_1
_geom_angle_site_symmetry_3
_geom_angle_publ_flag
O2 S1 O1 116.96(6) . . ?
O2 S1 N1 106.58(6) . . ?
O1 S1 N1 112.27(6) . . ?
O2 S1 C19 107.24(6) . . ?
O1 S1 C19 106.40(7) . . ?
N1 S1 C19 106.89(6) . . ?
N1 P1 C12 116.89(6) . . ?
N1 P1 C1 122.58(6) . . ?
C12 P1 C1 93.03(7) . . ?
N1 P1 C13 104.82(6) . . ?
C12 P1 C13 110.75(6) . . ?
C1 P1 C13 108.34(6) . . ?
S1 N1 P1 128.99(8) . . ?
C2 C1 C6 121.58(13) . . ?
C2 C1 P1 128.70(11) . . ?
C6 C1 P1 109.58(10) . . ?
C1 C2 C3 118.49(15) . . ?
C1 C2 H2 120.3(11) . . ?
C3 C2 H2 121.0(11) . . ?
C4 C3 C2 120.29(15) . . ?
C4 C3 H3 119.1(12) . . ?
C2 C3 H3 120.6(12) . . ?
C3 C4 C5 121.14(14) . . ?
C3 C4 H4 121.3(13) . . ?
C5 C4 H4 117.6(13) . . ?
C6 C5 C4 119.38(15) . . ?
C6 C5 H5 120.6(11) . . ?
C4 C5 H5 120.0(11) . . ?
C5 C6 C1 119.09(14) . . ?
C5 C6 C7 127.03(13) . . ?
C1 C6 C7 113.87(12) . . ?
C8 C7 C12 119.12(14) . . ?
C8 C7 C6 127.63(14) . . ?
C12 C7 C6 113.22(12) . . ?
C9 C8 C7 119.31(15) . . ?
C9 C8 H8 121.6(12) . . ?
C7 C8 H8 119.1(12) . . ?
C8 C9 C10 121.35(14) . . ?
C8 C9 H9 120.5(12) . . ?
C10 C9 H9 118.2(12) . . ?
C9 C10 C11 120.01(15) . . ?
C9 C10 H10 119.5(12) . . ?
C11 C10 H10 120.5(12) . . ?
C12 C11 C10 118.65(14) . . ?
C12 C11 H11 120.2(11) . . ?
C10 C11 H11 121.1(11) . . ?
C11 C12 C7 121.55(13) . . ?
C11 C12 P1 128.27(11) . . ?
C7 C12 P1 110.08(10) . . ?
C18 C13 C14 120.00(13) . . ?
C18 C13 P1 119.89(10) . . ?
C14 C13 P1 120.08(11) . . ?
C15 C14 C13 119.63(13) . . ?
C15 C14 H14 120.2(11) . . ?
C13 C14 H14 120.1(11) . . ?
C16 C15 C14 120.16(13) . . ?
C16 C15 H15 120.6(10) . . ?
C14 C15 H15 119.3(10) . . ?
C15 C16 C17 120.25(13) . . ?
C15 C16 H16 120.4(12) . . ?
C17 C16 H16 119.3(12) . . ?
C16 C17 C18 119.84(14) . . ?
C16 C17 H17 120.1(11) . . ?
C18 C17 H17 120.1(11) . . ?
C13 C18 C17 120.09(13) . . ?
C13 C18 H18 118.9(11) . . ?
C17 C18 H18 121.0(11) . . ?
C20 C19 C24 120.19(13) . . ?
C20 C19 S1 119.71(11) . . ?
C24 C19 S1 120.03(11) . . ?
C19 C20 C21 119.62(14) . . ?
C19 C20 H20 119.2(12) . . ?
C21 C20 H20 121.2(12) . . ?
C22 C21 C20 121.28(14) . . ?
C22 C21 H21 119.8(12) . . ?
C20 C21 H21 118.9(12) . . ?
C21 C22 C23 118.14(14) . . ?
C21 C22 C25 121.22(15) . . ?
C23 C22 C25 120.64(15) . . ?
C24 C23 C22 121.43(14) . . ?
C24 C23 H23 118.6(12) . . ?
C22 C23 H23 119.9(12) . . ?
C23 C24 C19 119.33(14) . . ?
C23 C24 H24 119.2(11) . . ?
C19 C24 H24 121.5(11) . . ?
C22 C25 H25A 111.1(16) . . ?
C22 C25 H25B 112.2(18) . . ?
H25A C25 H25B 105(2) . . ?
C22 C25 H25C 111.1(14) . . ?
H25A C25 H25C 107(2) . . ?
H25B C25 H25C 110(2) . . ?

loop_
_geom_bond_atom_site_label_1
_geom_bond_atom_site_label_2
_geom_bond_distance
_geom_bond_site_symmetry_2
_geom_bond_publ_flag
S1 O2 1.4398(10) . ?
S1 O1 1.4462(11) . ?
S1 N1 1.5821(12) . ?
S1 C19 1.7665(14) . ?
P1 N1 1.5913(12) . ?
P1 C12 1.7918(14) . ?
P1 C1 1.7922(14) . ?
P1 C13 1.7946(14) . ?
C1 C2 1.390(2) . ?
C1 C6 1.4043(19) . ?
C2 C3 1.391(2) . ?
C2 H2 0.98(2) . ?
C3 C4 1.388(3) . ?
C3 H3 0.96(2) . ?
C4 C5 1.390(2) . ?
C4 H4 0.95(2) . ?
C5 C6 1.3893(19) . ?
C5 H5 0.954(19) . ?
C6 C7 1.477(2) . ?
C7 C8 1.391(2) . ?
C7 C12 1.4032(19) . ?
C8 C9 1.386(2) . ?
C8 H8 0.96(2) . ?
C9 C10 1.389(2) . ?
C9 H9 0.97(2) . ?
C10 C11 1.392(2) . ?
C10 H10 0.94(2) . ?
C11 C12 1.3884(19) . ?
C11 H11 0.981(18) . ?
C13 C18 1.3889(19) . ?
C13 C14 1.3983(18) . ?
C14 C15 1.389(2) . ?
C14 H14 0.943(18) . ?
C15 C16 1.388(2) . ?
C15 H15 0.969(17) . ?
C16 C17 1.389(2) . ?
C16 H16 0.94(2) . ?
C17 C18 1.390(2) . ?
C17 H17 0.945(19) . ?
C18 H18 0.934(17) . ?
C19 C20 1.3850(19) . ?
C19 C24 1.393(2) . ?
C20 C21 1.388(2) . ?
C20 H20 0.944(19) . ?
C21 C22 1.388(2) . ?
C21 H21 0.97(2) . ?
C22 C23 1.395(2) . ?
C22 C25 1.502(2) . ?
C23 C24 1.384(2) . ?
C23 H23 0.97(2) . ?
C24 H24 0.988(19) . ?
C25 H25A 0.94(3) . ?
C25 H25B 0.92(3) . ?
C25 H25C 0.93(2) . ?
